data_2022613
loop_
_publ_author_name
'Jo, Seong Min'
'Noh, Tae Hwan'

_publ_section_title
;
 Solvent media as the driving force in the formation of one-dimensional
 silver(I) coordination polymers with
 2-methylidene-1,3-bis(nicotinoyloxy)propane
;
_journal_coeditor_code JX3070
_journal_issue 6
_journal_name_full 'Acta Crystallographica Section C'
_journal_page_first
;
;
_journal_paper_doi 10.1107/S2053229622004818
_journal_volume 78
_journal_year 2022
_chemical_formula_iupac '[Ag (C F3 O3 S) (C16 H14 N2 O4)]'
_chemical_formula_sum 'C17 H14 Ag F3 N2 O7 S'
_chemical_formula_weight 555.23
_chemical_name_systematic
'<i>catena</i>-Poly[[(trifluoromethanesulfonato-\k<i>O</i>)silver(I)]-\m-2-methylenepropane-1,3-diyl dinicotinate-\k^2^<i>N</i>:<i>N</i>']'
_space_group_crystal_system monoclinic
_space_group_IT_number 14
_space_group_name_Hall '-P 2ybc'
_space_group_name_H-M_alt 'P 1 21/c 1'
_atom_sites_solution_hydrogens geom
_audit_creation_method SHELXL-2018/3
_cell_angle_alpha 90
_cell_angle_beta 100.3100(10)
_cell_angle_gamma 90
_cell_formula_units_Z 4
_cell_length_a 8.4347(3)
_cell_length_b 15.5581(6)
_cell_length_c 14.9879(6)
_cell_measurement_reflns_used 9899
_cell_measurement_temperature 173(2)
_cell_measurement_theta_max 28.28
_cell_measurement_theta_min 2.90
_cell_volume 1935.07(13)
_computing_cell_refinement
;
SAINT (Bruker, 2014)
;
_computing_data_collection
;
APEX2 (Bruker, 2014)
;
_computing_data_reduction
;
SAINT (Bruker, 2013), SADABS (Bruker, 2014)
and XPREP (Bruker, 2014)
;
_computing_molecular_graphics
;
SHELXTL (Sheldrick, 2008)
;
_computing_publication_material
;
SHELXTL (Sheldrick, 2008)
;
_computing_structure_refinement
;
SHELXL2018 (Sheldrick, 2015)
;
_computing_structure_solution
;
SHELXS97 (Sheldrick, 2008)
;
_diffrn_ambient_temperature 173(2)
_diffrn_measured_fraction_theta_full 0.975
_diffrn_measured_fraction_theta_max 0.978
_diffrn_measurement_device_type 'Bruker APEXII CCD'
_diffrn_measurement_method '\f and \w scans'
_diffrn_radiation_type MoK\a
_diffrn_radiation_wavelength 0.71073
_diffrn_reflns_av_R_equivalents 0.0572
_diffrn_reflns_av_unetI/netI 0.0336
_diffrn_reflns_limit_h_max 10
_diffrn_reflns_limit_h_min -10
_diffrn_reflns_limit_k_max 19
_diffrn_reflns_limit_k_min -19
_diffrn_reflns_limit_l_max 18
_diffrn_reflns_limit_l_min -18
_diffrn_reflns_number 26962
_diffrn_reflns_theta_full 25.242
_diffrn_reflns_theta_max 26.497
_diffrn_reflns_theta_min 2.904
_exptl_absorpt_coefficient_mu 1.223
_exptl_absorpt_correction_T_max 0.862
_exptl_absorpt_correction_T_min 0.687
_exptl_absorpt_correction_type multi-scan
_exptl_absorpt_process_details
;
(<i>SADABS</i>; Bruker, 2014)
;
_exptl_crystal_colour colourless
_exptl_crystal_density_diffrn 1.906
_exptl_crystal_description block
_exptl_crystal_F_000 1104
_exptl_crystal_size_max 0.315
_exptl_crystal_size_mid 0.292
_exptl_crystal_size_min 0.121
_refine_diff_density_max 0.730
_refine_diff_density_min -0.665
_refine_ls_extinction_method none
_refine_ls_goodness_of_fit_ref 1.052
_refine_ls_hydrogen_treatment constr
_refine_ls_matrix_type full
_refine_ls_number_parameters 280
_refine_ls_number_reflns 3932
_refine_ls_number_restraints 0
_refine_ls_restrained_S_all 1.052
_refine_ls_R_factor_all 0.0328
_refine_ls_R_factor_gt 0.0300
_refine_ls_shift/su_max 0.001
_refine_ls_shift/su_mean 0.000
_refine_ls_structure_factor_coef Fsqd
_refine_ls_weighting_details 'w=1/[\s^2^(Fo^2^)+(0.0386P)^2^+1.9099P] where P=(Fo^2^+2Fc^2^)/3'
_refine_ls_weighting_scheme calc
_refine_ls_wR_factor_gt 0.0762
_refine_ls_wR_factor_ref 0.0803
_reflns_number_gt 3651
_reflns_number_total 3932
_reflns_threshold_expression 'I > 2\s(I)'
_cod_data_source_file jx3070sup1.cif
_cod_data_source_block 2150013
_cod_original_sg_symbol_H-M 'P 21/c'
_cod_database_code 2022613
_shelx_space_group_comment
;
The symmetry employed for this shelxl refinement is uniquely defined
by the following loop, which should always be used as a source of
symmetry information in preference to the above space-group names.
They are only intended as comments.
;
_shelx_estimated_absorpt_t_min 0.699
_shelx_estimated_absorpt_t_max 0.866

loop_
_space_group_symop_operation_xyz
'x, y, z'
'-x, y+1/2, -z+1/2'
'-x, -y, -z'
'x, -y-1/2, z-1/2'

loop_
_atom_site_type_symbol
_atom_site_label
_atom_site_fract_x
_atom_site_fract_y
_atom_site_fract_z
_atom_site_U_iso_or_equiv
_atom_site_adp_type
_atom_site_calc_flag
_atom_site_occupancy
_atom_site_disorder_assembly
_atom_site_disorder_group
Ag Ag1 0.26139(2) -0.29867(2) 0.52433(2) 0.02797(9) Uani d 1 . .
S S1 0.32136(7) -0.34982(4) 0.78301(4) 0.02345(13) Uani d 1 . .
F F1 0.01607(19) -0.39303(12) 0.74855(13) 0.0511(5) Uani d 1 . .
F F2 0.1636(3) -0.47510(14) 0.84386(15) 0.0717(6) Uani d 1 . .
F F3 0.1759(2) -0.48319(13) 0.70330(15) 0.0643(6) Uani d 1 . .
O O1 0.8844(2) -0.57429(11) 0.61819(12) 0.0305(4) Uani d 1 . .
O O2 0.72136(19) -0.52539(10) 0.71049(11) 0.0250(3) Uani d 1 . .
O O3 0.2245(2) -0.69125(13) 0.78447(12) 0.0386(5) Uani d 1 . .
O O4 0.42793(19) -0.63438(11) 0.88390(11) 0.0272(3) Uani d 1 . .
O O5 0.2868(3) -0.30263(14) 0.69947(15) 0.0522(6) Uani d 1 . .
O O6 0.4644(2) -0.40117(14) 0.79402(15) 0.0468(5) Uani d 1 . .
O O7 0.2986(2) -0.30103(12) 0.86091(14) 0.0400(5) Uani d 1 . .
N N1 0.4939(2) -0.35753(12) 0.51893(13) 0.0225(4) Uani d 1 . .
N N2 -0.0180(2) -0.74669(12) 0.99735(13) 0.0236(4) Uani d 1 . .
C C1 0.5691(3) -0.41301(14) 0.58131(14) 0.0208(4) Uani d 1 . .
H H1A 0.528655 -0.420822 0.635993 0.031 Uiso calc 1 . .
C C2 0.7044(2) -0.45943(14) 0.56819(14) 0.0200(4) Uani d 1 . .
C C3 0.7668(3) -0.44601(16) 0.48951(16) 0.0244(4) Uani d 1 . .
H H3A 0.859242 -0.476738 0.479275 0.037 Uiso calc 1 . .
C C4 0.6924(3) -0.38728(15) 0.42640(15) 0.0246(5) Uani d 1 . .
H H4A 0.733793 -0.376028 0.372642 0.037 Uiso calc 1 . .
C C5 0.5565(3) -0.34532(14) 0.44326(15) 0.0244(4) Uani d 1 . .
H H5A 0.504418 -0.305812 0.399219 0.037 Uiso calc 1 . .
C C6 0.7816(2) -0.52569(14) 0.63415(15) 0.0213(4) Uani d 1 . .
C C7 0.7900(3) -0.58936(16) 0.77812(16) 0.0275(5) Uani d 1 . .
H H7A 0.900790 -0.572670 0.806628 0.041 Uiso calc 1 . .
H H7B 0.794365 -0.646313 0.749194 0.041 Uiso calc 1 . .
C C8 0.6832(3) -0.59301(14) 0.84819(15) 0.0238(4) Uani d 1 . .
C C9 0.7399(3) -0.57737(17) 0.93505(18) 0.0344(6) Uani d 1 . .
H H9A 0.670981 -0.582355 0.978478 0.052 Uiso calc 1 . .
H H9B 0.849351 -0.561172 0.953831 0.052 Uiso calc 1 . .
C C10 0.5142(3) -0.61882(16) 0.81060(15) 0.0249(5) Uani d 1 . .
H H10A 0.460090 -0.572639 0.770965 0.037 Uiso calc 1 . .
H H10B 0.514287 -0.671569 0.773663 0.037 Uiso calc 1 . .
C C11 0.2834(3) -0.67086(15) 0.86061(15) 0.0242(4) Uani d 1 . .
C C12 0.2043(3) -0.68434(14) 0.94089(15) 0.0218(4) Uani d 1 . .
C C13 0.0598(3) -0.72936(14) 0.92883(15) 0.0227(4) Uani d 1 . .
H H13A 0.014230 -0.748647 0.869648 0.034 Uiso calc 1 . .
C C14 0.0494(3) -0.72008(16) 1.08087(16) 0.0260(5) Uani d 1 . .
H H14A -0.002519 -0.734134 1.130226 0.039 Uiso calc 1 . .
C C15 0.1905(3) -0.67327(17) 1.09822(16) 0.0291(5) Uani d 1 . .
H H15A 0.232579 -0.654110 1.157944 0.044 Uiso calc 1 . .
C C16 0.2698(3) -0.65467(17) 1.02738(15) 0.0258(5) Uani d 1 . .
H H16A 0.366949 -0.622343 1.037464 0.039 Uiso calc 1 . .
C C17 0.1606(3) -0.42917(17) 0.76915(19) 0.0349(6) Uani d 1 . .

loop_
_atom_site_aniso_label
_atom_site_aniso_U_11
_atom_site_aniso_U_22
_atom_site_aniso_U_33
_atom_site_aniso_U_12
_atom_site_aniso_U_13
_atom_site_aniso_U_23
Ag1 0.01903(12) 0.03391(13) 0.03116(13) 0.00813(6) 0.00504(8) 0.00096(7)
S1 0.0208(3) 0.0268(3) 0.0225(3) -0.0031(2) 0.0032(2) -0.0045(2)
F1 0.0215(8) 0.0608(11) 0.0691(12) -0.0053(7) 0.0026(8) -0.0239(9)
F2 0.0816(15) 0.0576(12) 0.0730(14) -0.0359(11) 0.0057(12) 0.0189(10)
F3 0.0472(11) 0.0593(12) 0.0837(14) -0.0084(9) 0.0043(10) -0.0498(11)
O1 0.0256(8) 0.0341(9) 0.0318(9) 0.0105(7) 0.0053(7) 0.0039(7)
O2 0.0208(8) 0.0287(8) 0.0259(8) 0.0049(6) 0.0057(6) 0.0102(6)
O3 0.0335(10) 0.0605(13) 0.0214(9) -0.0179(9) 0.0040(7) -0.0031(8)
O4 0.0219(8) 0.0371(9) 0.0236(8) -0.0073(7) 0.0062(6) 0.0006(7)
O5 0.0649(16) 0.0552(14) 0.0347(11) -0.0110(11) 0.0043(11) 0.0121(9)
O6 0.0230(9) 0.0510(12) 0.0631(13) 0.0062(8) -0.0009(9) -0.0129(10)
O7 0.0363(11) 0.0456(11) 0.0402(11) -0.0146(8) 0.0129(9) -0.0229(8)
N1 0.0184(9) 0.0246(9) 0.0247(9) 0.0035(7) 0.0040(7) 0.0007(7)
N2 0.0182(9) 0.0273(9) 0.0256(9) -0.0023(7) 0.0043(7) 0.0011(8)
C1 0.0174(10) 0.0242(10) 0.0209(10) 0.0000(8) 0.0038(8) 0.0009(8)
C2 0.0151(9) 0.0221(10) 0.0218(10) -0.0007(8) 0.0009(8) 0.0008(8)
C3 0.0185(10) 0.0295(12) 0.0253(11) 0.0029(9) 0.0043(8) -0.0008(9)
C4 0.0243(11) 0.0301(11) 0.0199(10) -0.0009(9) 0.0052(8) 0.0020(9)
C5 0.0233(11) 0.0255(11) 0.0230(10) 0.0019(9) 0.0008(8) 0.0028(8)
C6 0.0143(9) 0.0242(10) 0.0244(10) -0.0018(8) 0.0005(8) 0.0014(8)
C7 0.0196(10) 0.0308(12) 0.0316(12) 0.0018(9) 0.0034(9) 0.0133(10)
C8 0.0196(10) 0.0241(10) 0.0272(11) 0.0006(8) 0.0027(9) 0.0077(9)
C9 0.0286(12) 0.0415(14) 0.0310(13) -0.0018(11) -0.0002(10) 0.0048(11)
C10 0.0207(11) 0.0331(12) 0.0215(10) -0.0017(9) 0.0053(8) 0.0043(9)
C11 0.0215(11) 0.0267(11) 0.0240(11) -0.0018(9) 0.0031(9) 0.0036(9)
C12 0.0198(10) 0.0239(10) 0.0216(10) 0.0003(8) 0.0033(8) 0.0023(8)
C13 0.0199(10) 0.0261(11) 0.0214(10) -0.0007(9) 0.0019(8) 0.0012(8)
C14 0.0206(11) 0.0351(12) 0.0229(11) 0.0012(9) 0.0058(9) -0.0003(9)
C15 0.0235(11) 0.0405(13) 0.0237(11) -0.0036(10) 0.0049(9) -0.0060(10)
C16 0.0181(11) 0.0321(12) 0.0263(12) -0.0043(9) 0.0020(9) -0.0032(9)
C17 0.0299(13) 0.0310(12) 0.0431(14) -0.0058(10) 0.0046(11) -0.0121(11)

loop_
_atom_type_symbol
_atom_type_description
_atom_type_scat_dispersion_real
_atom_type_scat_dispersion_imag
_atom_type_scat_source
C C 0.0033 0.0016 'International Tables Vol C Tables 4.2.6.8 and 6.1.1.4'
H H 0.0000 0.0000 'International Tables Vol C Tables 4.2.6.8 and 6.1.1.4'
N N 0.0061 0.0033 'International Tables Vol C Tables 4.2.6.8 and 6.1.1.4'
O O 0.0106 0.0060 'International Tables Vol C Tables 4.2.6.8 and 6.1.1.4'
F F 0.0171 0.0103 'International Tables Vol C Tables 4.2.6.8 and 6.1.1.4'
S S 0.1246 0.1234 'International Tables Vol C Tables 4.2.6.8 and 6.1.1.4'
Ag Ag -0.8971 1.1015 'International Tables Vol C Tables 4.2.6.8 and 6.1.1.4'

loop_
_geom_angle_atom_site_label_1
_geom_angle_atom_site_label_2
_geom_angle_atom_site_label_3
_geom_angle_site_symmetry_1
_geom_angle_site_symmetry_3
_geom_angle
_geom_angle_publ_flag
N2 Ag1 N1 2_556 . 169.10(7) ?
N2 Ag1 O5 2_556 . 93.71(8) ?
N1 Ag1 O5 . . 96.64(8) ?
O6 S1 O7 . . 115.74(13) ?
O6 S1 O5 . . 114.92(15) ?
O7 S1 O5 . . 113.80(14) ?
O6 S1 C17 . . 103.30(13) ?
O7 S1 C17 . . 104.29(12) ?
O5 S1 C17 . . 102.51(14) ?
C6 O2 C7 . . 115.34(17) ?
C11 O4 C10 . . 115.73(17) ?
S1 O5 Ag1 . . 149.45(14) ?
C1 N1 C5 . . 117.97(18) ?
C1 N1 Ag1 . . 124.00(14) ?
C5 N1 Ag1 . . 117.56(14) ?
C13 N2 C14 . . 117.87(19) ?
C13 N2 Ag1 . 2_546 122.57(15) ?
C14 N2 Ag1 . 2_546 118.95(15) ?
N1 C1 C2 . . 122.02(19) ?
N1 C1 H1A . . 119.0 ?
C2 C1 H1A . . 119.0 ?
C3 C2 C1 . . 119.1(2) ?
C3 C2 C6 . . 118.59(19) ?
C1 C2 C6 . . 122.31(19) ?
C4 C3 C2 . . 119.0(2) ?
C4 C3 H3A . . 120.5 ?
C2 C3 H3A . . 120.5 ?
C5 C4 C3 . . 118.5(2) ?
C5 C4 H4A . . 120.7 ?
C3 C4 H4A . . 120.7 ?
N1 C5 C4 . . 123.4(2) ?
N1 C5 H5A . . 118.3 ?
C4 C5 H5A . . 118.3 ?
O1 C6 O2 . . 124.8(2) ?
O1 C6 C2 . . 123.0(2) ?
O2 C6 C2 . . 112.21(18) ?
O2 C7 C8 . . 107.29(18) ?
O2 C7 H7A . . 110.3 ?
C8 C7 H7A . . 110.3 ?
O2 C7 H7B . . 110.3 ?
C8 C7 H7B . . 110.3 ?
H7A C7 H7B . . 108.5 ?
C9 C8 C10 . . 124.9(2) ?
C9 C8 C7 . . 121.5(2) ?
C10 C8 C7 . . 113.5(2) ?
C8 C9 H9A . . 120.0 ?
C8 C9 H9B . . 120.0 ?
H9A C9 H9B . . 120.0 ?
O4 C10 C8 . . 109.61(18) ?
O4 C10 H10A . . 109.7 ?
C8 C10 H10A . . 109.7 ?
O4 C10 H10B . . 109.7 ?
C8 C10 H10B . . 109.7 ?
H10A C10 H10B . . 108.2 ?
O3 C11 O4 . . 124.3(2) ?
O3 C11 C12 . . 124.1(2) ?
O4 C11 C12 . . 111.64(19) ?
C13 C12 C16 . . 118.7(2) ?
C13 C12 C11 . . 118.3(2) ?
C16 C12 C11 . . 122.9(2) ?
N2 C13 C12 . . 122.7(2) ?
N2 C13 H13A . . 118.7 ?
C12 C13 H13A . . 118.7 ?
N2 C14 C15 . . 123.0(2) ?
N2 C14 H14A . . 118.5 ?
C15 C14 H14A . . 118.5 ?
C14 C15 C16 . . 119.0(2) ?
C14 C15 H15A . . 120.5 ?
C16 C15 H15A . . 120.5 ?
C15 C16 C12 . . 118.6(2) ?
C15 C16 H16A . . 120.7 ?
C12 C16 H16A . . 120.7 ?
F3 C17 F2 . . 107.4(2) ?
F3 C17 F1 . . 107.7(2) ?
F2 C17 F1 . . 107.6(2) ?
F3 C17 S1 . . 110.3(2) ?
F2 C17 S1 . . 111.64(19) ?
F1 C17 S1 . . 111.96(18) ?

loop_
_geom_bond_atom_site_label_1
_geom_bond_atom_site_label_2
_geom_bond_site_symmetry_2
_geom_bond_distance
_geom_bond_publ_flag
Ag1 N2 2_556 2.1757(19) ?
Ag1 N1 . 2.1791(18) ?
Ag1 O5 . 2.596(2) ?
S1 O6 . 1.432(2) ?
S1 O7 . 1.4339(19) ?
S1 O5 . 1.436(2) ?
S1 C17 . 1.818(3) ?
F1 C17 . 1.328(3) ?
F2 C17 . 1.325(4) ?
F3 C17 . 1.320(3) ?
O1 C6 . 1.206(3) ?
O2 C6 . 1.332(3) ?
O2 C7 . 1.464(3) ?
O3 C11 . 1.203(3) ?
O4 C11 . 1.333(3) ?
O4 C10 . 1.442(3) ?
N1 C1 . 1.345(3) ?
N1 C5 . 1.347(3) ?
N2 C13 . 1.342(3) ?
N2 C14 . 1.344(3) ?
C1 C2 . 1.394(3) ?
C1 H1A . 0.9500 ?
C2 C3 . 1.390(3) ?
C2 C6 . 1.494(3) ?
C3 C4 . 1.382(3) ?
C3 H3A . 0.9500 ?
C4 C5 . 1.381(3) ?
C4 H4A . 0.9500 ?
C5 H5A . 0.9500 ?
C7 C8 . 1.502(3) ?
C7 H7A . 0.9900 ?
C7 H7B . 0.9900 ?
C8 C9 . 1.327(4) ?
C8 C10 . 1.491(3) ?
C9 H9A . 0.9500 ?
C9 H9B . 0.9500 ?
C10 H10A . 0.9900 ?
C10 H10B . 0.9900 ?
C11 C12 . 1.491(3) ?
C12 C13 . 1.389(3) ?
C12 C16 . 1.394(3) ?
C13 H13A . 0.9500 ?
C14 C15 . 1.380(3) ?
C14 H14A . 0.9500 ?
C15 C16 . 1.383(3) ?
C15 H15A . 0.9500 ?
C16 H16A . 0.9500 ?

_cod_database_fobs_code 2022613
